data_4501889
loop_
_publ_author_name
'Tian, Li'
'Zhang, Zhen-Jie'
'Yu, Ao'
'Shi, Wei'
'Chen, Zhi'
'Cheng, Peng'

_publ_section_title
;
 A New Type of Entanglement Involving Ribbons of Rings and Two Different
 Kinds of 2D (4,4) Networks (2D + 2D + 1D) Polycatenated in a 3D
 Supramolecular Architecture
;
_journal_issue 9
_journal_name_full 'Crystal Growth &amp; Design'
_journal_page_first 3847
_journal_paper_doi 10.1021/cg100635r
_journal_volume 10
_journal_year 2010
_chemical_formula_sum 'C22 H37 Cu1.5 N12 O14 S'
_chemical_formula_weight 821.01
_chemical_name_systematic
; 
 ? 
;
_space_group_IT_number 14
_symmetry_cell_setting monoclinic
_symmetry_space_group_name_Hall '-P 2ybc'
_symmetry_space_group_name_H-M 'P 1 21/c 1'
_atom_sites_solution_hydrogens geom
_atom_sites_solution_primary direct
_atom_sites_solution_secondary difmap
_audit_creation_method SHELXL-97
_cell_angle_alpha 90.00
_cell_angle_beta 92.855(5)
_cell_angle_gamma 90.00
_cell_formula_units_Z 4
_cell_length_a 13.0162(7)
_cell_length_b 15.7415(7)
_cell_length_c 16.3661(7)
_cell_measurement_reflns_used 4774
_cell_measurement_temperature 150(2)
_cell_measurement_theta_max 29.1529
_cell_measurement_theta_min 2.4226
_cell_volume 3349.2(3)
_computing_structure_refinement 'SHELXL-97 (Sheldrick, 1997)'
_computing_structure_solution 'SHELXS-97 (Sheldrick, 1990)'
_diffrn_ambient_temperature 150(2)
_diffrn_measured_fraction_theta_full 0.999
_diffrn_measured_fraction_theta_max 0.999
_diffrn_radiation_monochromator graphite
_diffrn_radiation_source 'fine-focus sealed tube'
_diffrn_radiation_type MoK\a
_diffrn_radiation_wavelength 0.71073
_diffrn_reflns_av_R_equivalents 0.0380
_diffrn_reflns_av_sigmaI/netI 0.0710
_diffrn_reflns_limit_h_max 14
_diffrn_reflns_limit_h_min -15
_diffrn_reflns_limit_k_max 18
_diffrn_reflns_limit_k_min -18
_diffrn_reflns_limit_l_max 19
_diffrn_reflns_limit_l_min -17
_diffrn_reflns_number 12859
_diffrn_reflns_theta_full 25.01
_diffrn_reflns_theta_max 25.01
_diffrn_reflns_theta_min 2.42
_exptl_absorpt_coefficient_mu 1.107
_exptl_absorpt_correction_T_max 1.00000
_exptl_absorpt_correction_T_min 0.92738
_exptl_absorpt_correction_type multi-scan
_exptl_crystal_colour blue
_exptl_crystal_density_diffrn 1.628
_exptl_crystal_density_method 'not measured'
_exptl_crystal_F_000 1698
_exptl_crystal_size_max 0.2
_exptl_crystal_size_mid 0.1
_exptl_crystal_size_min 0.1
_refine_diff_density_max 0.566
_refine_diff_density_min -0.421
_refine_diff_density_rms 0.081
_refine_ls_extinction_method none
_refine_ls_goodness_of_fit_ref 0.938
_refine_ls_hydrogen_treatment mixed
_refine_ls_matrix_type full
_refine_ls_number_parameters 457
_refine_ls_number_reflns 5906
_refine_ls_number_restraints 0
_refine_ls_restrained_S_all 0.938
_refine_ls_R_factor_all 0.0604
_refine_ls_R_factor_gt 0.0388
_refine_ls_shift/su_max 0.000
_refine_ls_shift/su_mean 0.000
_refine_ls_structure_factor_coef Fsqd
_refine_ls_weighting_details 'calc w=1/[\s^2^(Fo^2^)+(0.0435P)^2^+0.0000P] where P=(Fo^2^+2Fc^2^)/3'
_refine_ls_weighting_scheme calc
_refine_ls_wR_factor_gt 0.0850
_refine_ls_wR_factor_ref 0.0906
_reflns_number_gt 4229
_reflns_number_total 5906
_reflns_threshold_expression >2sigma(I)
_cod_data_source_file cg100635r_si_003.cif
_cod_data_source_block 3
_cod_original_sg_symbol_H-M P21/c
_cod_original_formula_sum 'C22 H37 Cu1.50 N12 O14 S'
_cod_database_code 4501889

loop_
_symmetry_equiv_pos_as_xyz
'x, y, z'
'-x, y+1/2, -z+1/2'
'-x, -y, -z'
'x, -y-1/2, z-1/2'

loop_
_atom_site_label
_atom_site_type_symbol
_atom_site_fract_x
_atom_site_fract_y
_atom_site_fract_z
_atom_site_U_iso_or_equiv
_atom_site_adp_type
_atom_site_occupancy
_atom_site_symmetry_multiplicity
_atom_site_calc_flag
_atom_site_refinement_flags
Cu1 Cu 0.06135(3) 0.46335(2) 0.22857(2) 0.01339(11) Uani 1 1 d .
Cu2 Cu 0.5000 0.5000 0.0000 0.01434(14) Uani 1 2 d S
C17 C -0.2505(2) 0.18170(19) 0.28349(17) 0.0112(7) Uani 1 1 d .
C18 C -0.3529(2) 0.20548(19) 0.28829(16) 0.0131(7) Uani 1 1 d .
H18 H -0.4025 0.1649 0.2988 0.016 Uiso 1 1 calc R
C19 C -0.3811(2) 0.29050(19) 0.27726(17) 0.0131(7) Uani 1 1 d .
C20 C -0.3083(2) 0.35045(19) 0.26169(17) 0.0142(7) Uani 1 1 d .
H20 H -0.3277 0.4069 0.2541 0.017 Uiso 1 1 calc R
C15 C -0.2050(2) 0.32741(19) 0.25722(17) 0.0133(7) Uani 1 1 d .
C16 C -0.1774(2) 0.24222(18) 0.26749(16) 0.0126(7) Uani 1 1 d .
H16 H -0.1091 0.2261 0.2635 0.015 Uiso 1 1 calc R
C21 C -0.1238(3) 0.3933(2) 0.24406(18) 0.0152(7) Uani 1 1 d .
C22 C -0.2197(2) 0.08987(19) 0.29554(17) 0.0130(7) Uani 1 1 d .
C8 C 0.1329(3) 0.5022(2) 0.40089(18) 0.0201(8) Uani 1 1 d .
H8 H 0.1885 0.4652 0.3997 0.024 Uiso 1 1 calc R
C9 C -0.0036(3) 0.5696(2) 0.3724(2) 0.0277(9) Uani 1 1 d .
H9 H -0.0637 0.5878 0.3446 0.033 Uiso 1 1 calc R
C10 C 0.1861(3) 0.5798(2) 0.53064(19) 0.0281(9) Uani 1 1 d .
H10A H 0.2464 0.5434 0.5316 0.034 Uiso 1 1 calc R
H10B H 0.1498 0.5688 0.5799 0.034 Uiso 1 1 calc R
C11 C 0.2200(3) 0.6723(2) 0.52991(18) 0.0239(8) Uani 1 1 d .
H11A H 0.1593 0.7080 0.5234 0.029 Uiso 1 1 calc R
H11B H 0.2539 0.6858 0.5824 0.029 Uiso 1 1 calc R
C12 C 0.2914(3) 0.6938(2) 0.4636(2) 0.0264(9) Uani 1 1 d .
H12A H 0.3544 0.6613 0.4716 0.032 Uiso 1 1 calc R
H12B H 0.2595 0.6784 0.4108 0.032 Uiso 1 1 calc R
C13 C 0.4015(3) 0.8236(2) 0.4861(2) 0.0229(8) Uani 1 1 d .
H13 H 0.4614 0.7967 0.5058 0.027 Uiso 1 1 calc R
C14 C 0.2914(2) 0.9137(2) 0.44717(18) 0.0192(8) Uani 1 1 d .
H14 H 0.2609 0.9657 0.4340 0.023 Uiso 1 1 calc R
C1 C 0.0337(2) 0.3624(2) 0.07356(18) 0.0173(7) Uani 1 1 d .
H1 H -0.0008 0.3182 0.0981 0.021 Uiso 1 1 calc R
C2 C 0.1109(2) 0.4765(2) 0.05047(18) 0.0176(8) Uani 1 1 d .
H2 H 0.1414 0.5294 0.0593 0.021 Uiso 1 1 calc R
C3 C 0.0346(3) 0.3022(2) -0.06971(18) 0.0249(8) Uani 1 1 d .
H3A H -0.0298 0.3178 -0.0981 0.030 Uiso 1 1 calc R
H3B H 0.0250 0.2471 -0.0447 0.030 Uiso 1 1 calc R
C4 C 0.1157(3) 0.2945(3) -0.1311(2) 0.0323(9) Uani 1 1 d .
H4A H 0.1291 0.3508 -0.1523 0.039 Uiso 1 1 calc R
H4B H 0.0880 0.2605 -0.1765 0.039 Uiso 1 1 calc R
C5 C 0.2178(3) 0.2558(2) -0.1014(2) 0.0259(8) Uani 1 1 d .
H5A H 0.2045 0.2042 -0.0713 0.031 Uiso 1 1 calc R
H5B H 0.2560 0.2402 -0.1486 0.031 Uiso 1 1 calc R
C6 C 0.3468(2) 0.3723(2) -0.07112(19) 0.0179(8) Uani 1 1 d .
H6 H 0.3598 0.3859 -0.1249 0.021 Uiso 1 1 calc R
C7 C 0.3475(2) 0.3684(2) 0.05810(19) 0.0188(8) Uani 1 1 d .
H7 H 0.3633 0.3812 0.1127 0.023 Uiso 1 1 calc R
N1 N 0.06635(19) 0.43257(16) 0.11091(14) 0.0135(6) Uani 1 1 d .
N3 N 0.1077(2) 0.43913(17) -0.02080(15) 0.0195(6) Uani 1 1 d .
N2 N 0.0581(2) 0.36456(17) -0.00497(15) 0.0167(6) Uani 1 1 d .
N5 N 0.2822(2) 0.31257(16) -0.04865(15) 0.0176(6) Uani 1 1 d .
N4 N 0.2819(2) 0.30843(16) 0.03468(15) 0.0198(6) Uani 1 1 d .
N6 N 0.39025(19) 0.41002(16) -0.00518(14) 0.0139(6) Uani 1 1 d .
N7 N 0.0556(2) 0.50580(16) 0.34435(15) 0.0173(6) Uani 1 1 d .
N8 N 0.1187(2) 0.55869(17) 0.45873(16) 0.0217(7) Uani 1 1 d .
N9 N 0.0310(2) 0.60369(19) 0.44212(17) 0.0318(8) Uani 1 1 d .
N10 N 0.3155(2) 0.78452(17) 0.46439(15) 0.0203(6) Uani 1 1 d .
N11 N 0.2421(2) 0.84168(17) 0.43936(16) 0.0233(7) Uani 1 1 d .
N12 N 0.3912(2) 0.90702(16) 0.47616(15) 0.0158(6) Uani 1 1 d .
O1 O -0.03151(16) 0.36692(13) 0.24561(12) 0.0165(5) Uani 1 1 d .
O2 O -0.14874(17) 0.46915(13) 0.23436(14) 0.0235(6) Uani 1 1 d .
O3 O -0.12413(16) 0.07536(13) 0.29215(12) 0.0170(5) Uani 1 1 d .
O4 O -0.28681(17) 0.03510(13) 0.30754(13) 0.0231(5) Uani 1 1 d .
O5 O -0.52006(19) 0.40809(15) 0.27038(15) 0.0347(7) Uani 1 1 d .
O6 O -0.53162(18) 0.29854(17) 0.37280(14) 0.0398(7) Uani 1 1 d .
O7 O -0.5712(2) 0.26765(18) 0.22997(18) 0.0548(9) Uani 1 1 d .
O8 O 0.20554(16) 0.38757(13) 0.26225(12) 0.0202(5) Uani 1 1 d .
H8A H 0.2497 0.4205 0.2441 0.024 Uiso 1 1 d R
H8B H 0.2012 0.3399 0.2383 0.024 Uiso 1 1 d R
O9 O 0.48223(17) 0.52205(13) 0.14106(12) 0.0206(5) Uani 1 1 d .
H9A H 0.4196 0.5326 0.1511 0.025 Uiso 1 1 d R
H9B H 0.5070 0.4859 0.1749 0.025 Uiso 1 1 d R
O10 O 0.18076(17) 0.23647(14) 0.17405(13) 0.0280(6) Uani 1 1 d .
H10C H 0.2188 0.1966 0.1943 0.034 Uiso 1 1 d R
H10D H 0.2118 0.2512 0.1311 0.034 Uiso 1 1 d R
O11 O 0.28354(19) 0.09595(14) 0.24200(14) 0.0353(7) Uani 1 1 d .
H11C H 0.2433 0.0533 0.2449 0.042 Uiso 1 1 d R
H11D H 0.3345 0.0826 0.2139 0.042 Uiso 1 1 d R
O12 O 0.4361(2) 0.12646(19) 0.13045(16) 0.0554(8) Uani 1 1 d .
H12C H 0.4518 0.1715 0.1580 0.066 Uiso 1 1 d R
H12D H 0.4786 0.0861 0.1412 0.066 Uiso 1 1 d R
O13 O 0.3561(2) 0.09324(17) 0.97428(16) 0.0504(8) Uani 1 1 d .
H13A H 0.3751 0.1097 1.0226 0.061 Uiso 1 1 d R
H13B H 0.4041 0.1006 0.9412 0.061 Uiso 1 1 d R
O14 O 0.6170(2) 0.03893(17) 0.13190(16) 0.0515(8) Uani 1 1 d .
H14A H 0.5859 0.0149 0.0907 0.062 Uiso 1 1 d R
H14B H 0.6104 0.0090 0.1750 0.062 Uiso 1 1 d R
S1 S -0.51233(7) 0.31825(5) 0.28849(5) 0.0220(2) Uani 1 1 d .

loop_
_atom_site_aniso_label
_atom_site_aniso_U_11
_atom_site_aniso_U_22
_atom_site_aniso_U_33
_atom_site_aniso_U_23
_atom_site_aniso_U_13
_atom_site_aniso_U_12
Cu1 0.0134(2) 0.0116(2) 0.0154(2) -0.00131(18) 0.00300(15) -0.00328(18)
Cu2 0.0117(3) 0.0130(3) 0.0183(3) -0.0008(3) 0.0008(2) -0.0012(3)
C17 0.0110(17) 0.0129(16) 0.0096(15) -0.0019(14) -0.0011(12) 0.0006(14)
C18 0.0150(18) 0.0125(16) 0.0118(15) 0.0036(14) 0.0006(13) -0.0059(15)
C19 0.0105(17) 0.0148(16) 0.0138(15) 0.0001(15) -0.0001(13) 0.0017(15)
C20 0.0193(19) 0.0098(16) 0.0135(15) 0.0026(14) 0.0002(13) 0.0034(15)
C15 0.0162(18) 0.0147(17) 0.0091(15) 0.0000(15) 0.0009(13) -0.0016(15)
C16 0.0121(17) 0.0149(16) 0.0110(15) -0.0026(14) 0.0014(12) 0.0018(14)
C21 0.0185(19) 0.0167(18) 0.0104(15) -0.0034(15) 0.0016(13) -0.0034(16)
C22 0.0141(18) 0.0106(16) 0.0144(16) -0.0044(15) 0.0019(13) 0.0010(15)
C8 0.022(2) 0.0177(17) 0.0204(17) -0.0016(17) 0.0035(15) -0.0039(17)
C9 0.023(2) 0.032(2) 0.0281(19) -0.0085(19) 0.0011(16) -0.0038(19)
C10 0.036(2) 0.029(2) 0.0189(17) 0.0011(18) -0.0059(16) -0.0116(19)
C11 0.031(2) 0.0245(19) 0.0163(17) -0.0029(16) -0.0029(15) -0.0040(17)
C12 0.023(2) 0.0189(18) 0.037(2) -0.0027(18) 0.0068(16) -0.0045(17)
C13 0.0142(19) 0.0199(19) 0.035(2) 0.0025(18) 0.0029(15) -0.0002(16)
C14 0.0184(19) 0.0184(18) 0.0208(17) -0.0003(16) 0.0001(14) 0.0023(16)
C1 0.0154(18) 0.0187(18) 0.0179(17) 0.0017(16) 0.0028(14) -0.0016(16)
C2 0.0197(19) 0.0128(17) 0.0201(17) 0.0003(16) -0.0002(14) 0.0004(15)
C3 0.028(2) 0.026(2) 0.0208(18) -0.0094(17) -0.0010(15) -0.0072(18)
C4 0.026(2) 0.041(2) 0.030(2) -0.014(2) 0.0001(16) -0.0070(19)
C5 0.022(2) 0.0216(19) 0.035(2) -0.0149(18) 0.0006(16) -0.0017(17)
C6 0.0148(19) 0.0208(18) 0.0182(17) -0.0006(16) 0.0037(14) 0.0007(16)
C7 0.0149(19) 0.0227(18) 0.0187(17) -0.0010(16) 0.0001(14) 0.0010(16)
N1 0.0127(15) 0.0123(13) 0.0157(13) 0.0009(12) 0.0012(11) -0.0002(12)
N3 0.0192(16) 0.0204(15) 0.0189(15) 0.0005(14) 0.0020(12) -0.0021(13)
N2 0.0155(15) 0.0188(15) 0.0157(14) -0.0024(13) -0.0015(11) 0.0016(13)
N5 0.0126(15) 0.0179(15) 0.0224(15) -0.0052(13) 0.0003(12) -0.0010(13)
N4 0.0218(17) 0.0167(14) 0.0210(15) -0.0005(13) 0.0028(12) -0.0046(13)
N6 0.0113(15) 0.0144(14) 0.0161(13) -0.0018(12) 0.0011(11) 0.0005(12)
N7 0.0167(15) 0.0176(14) 0.0180(14) -0.0022(13) 0.0044(12) -0.0050(13)
N8 0.0243(17) 0.0215(15) 0.0192(15) -0.0011(14) 0.0009(12) -0.0036(14)
N9 0.0305(19) 0.0337(18) 0.0313(17) -0.0131(16) 0.0018(14) 0.0010(16)
N10 0.0217(17) 0.0157(14) 0.0237(15) 0.0012(14) 0.0047(12) -0.0005(14)
N11 0.0209(17) 0.0236(16) 0.0251(15) -0.0001(14) -0.0014(13) -0.0019(14)
N12 0.0151(15) 0.0133(14) 0.0192(14) 0.0026(13) 0.0012(11) 0.0008(13)
O1 0.0128(13) 0.0132(11) 0.0237(12) -0.0014(11) 0.0034(9) -0.0040(10)
O2 0.0194(13) 0.0108(12) 0.0406(14) 0.0035(12) 0.0041(11) -0.0004(11)
O3 0.0139(13) 0.0118(11) 0.0255(12) 0.0006(10) 0.0035(9) 0.0032(10)
O4 0.0165(13) 0.0105(11) 0.0427(14) 0.0020(11) 0.0057(11) -0.0018(11)
O5 0.0312(16) 0.0239(14) 0.0506(16) 0.0189(13) 0.0194(12) 0.0144(13)
O6 0.0279(16) 0.0484(17) 0.0452(15) 0.0272(14) 0.0222(12) 0.0183(14)
O7 0.0197(16) 0.0575(19) 0.086(2) -0.0319(18) -0.0146(14) 0.0050(15)
O8 0.0211(14) 0.0163(12) 0.0234(12) 0.0023(11) 0.0029(10) -0.0027(11)
O9 0.0165(13) 0.0251(13) 0.0205(11) 0.0029(11) 0.0027(10) 0.0044(11)
O10 0.0314(15) 0.0247(13) 0.0284(13) 0.0055(12) 0.0076(11) -0.0004(12)
O11 0.0400(17) 0.0258(14) 0.0413(15) 0.0007(13) 0.0131(12) -0.0075(13)
O12 0.054(2) 0.063(2) 0.0490(17) -0.0133(17) 0.0033(14) 0.0047(18)
O13 0.052(2) 0.0547(19) 0.0444(16) -0.0089(16) 0.0026(14) -0.0029(17)
O14 0.060(2) 0.0523(19) 0.0426(16) 0.0078(15) 0.0042(14) 0.0001(17)
S1 0.0125(5) 0.0200(4) 0.0336(5) 0.0057(4) 0.0034(4) 0.0042(4)

loop_
_atom_type_symbol
_atom_type_description
_atom_type_scat_dispersion_real
_atom_type_scat_dispersion_imag
_atom_type_scat_source
C C 0.0033 0.0016 'International Tables Vol C Tables 4.2.6.8 and 6.1.1.4'
Cu Cu 0.3201 1.2651 'International Tables Vol C Tables 4.2.6.8 and 6.1.1.4'
S S 0.1246 0.1234 'International Tables Vol C Tables 4.2.6.8 and 6.1.1.4'
O O 0.0106 0.0060 'International Tables Vol C Tables 4.2.6.8 and 6.1.1.4'
N N 0.0061 0.0033 'International Tables Vol C Tables 4.2.6.8 and 6.1.1.4'
H H 0.0000 0.0000 'International Tables Vol C Tables 4.2.6.8 and 6.1.1.4'

loop_
_geom_angle_atom_site_label_1
_geom_angle_atom_site_label_2
_geom_angle_atom_site_label_3
_geom_angle
_geom_angle_site_symmetry_1
_geom_angle_site_symmetry_3
O1 Cu1 O3 166.53(9) . 2
O1 Cu1 N1 89.96(9) . .
O3 Cu1 N1 91.00(9) 2 .
O1 Cu1 N7 94.04(9) . .
O3 Cu1 N7 84.30(9) 2 .
N1 Cu1 N7 174.70(10) . .
O1 Cu1 O8 93.81(8) . .
O3 Cu1 O8 99.57(8) 2 .
N1 Cu1 O8 92.33(9) . .
N7 Cu1 O8 90.86(9) . .
N6 Cu2 N6 179.999(1) 3_665 .
N6 Cu2 N12 90.70(10) 3_665 2_645
N6 Cu2 N12 89.30(10) . 2_645
N6 Cu2 N12 89.30(10) 3_665 4_575
N6 Cu2 N12 90.70(10) . 4_575
N12 Cu2 N12 180.0 2_645 4_575
N6 Cu2 O9 92.34(9) 3_665 3_665
N6 Cu2 O9 87.66(9) . 3_665
N12 Cu2 O9 88.90(9) 2_645 3_665
N12 Cu2 O9 91.10(9) 4_575 3_665
N6 Cu2 O9 87.66(9) 3_665 .
N6 Cu2 O9 92.34(9) . .
N12 Cu2 O9 91.10(9) 2_645 .
N12 Cu2 O9 88.90(9) 4_575 .
O9 Cu2 O9 180.00(10) 3_665 .
C16 C17 C18 119.8(3) . .
C16 C17 C22 120.2(3) . .
C18 C17 C22 120.0(3) . .
C17 C18 C19 119.8(3) . .
C20 C19 C18 120.3(3) . .
C20 C19 S1 121.7(2) . .
C18 C19 S1 117.9(2) . .
C19 C20 C15 120.5(3) . .
C16 C15 C20 119.0(3) . .
C16 C15 C21 120.1(3) . .
C20 C15 C21 120.9(3) . .
C17 C16 C15 120.7(3) . .
O2 C21 O1 123.8(3) . .
O2 C21 C15 119.9(3) . .
O1 C21 C15 116.2(3) . .
O4 C22 O3 125.3(3) . .
O4 C22 C17 119.8(3) . .
O3 C22 C17 114.9(3) . .
N8 C8 N7 110.0(3) . .
N9 C9 N7 114.7(3) . .
N8 C10 C11 111.8(3) . .
C12 C11 C10 114.2(3) . .
N10 C12 C11 110.7(3) . .
N10 C13 N12 110.5(3) . .
N11 C14 N12 114.9(3) . .
N1 C1 N2 109.7(3) . .
N3 C2 N1 115.1(3) . .
N2 C3 C4 114.2(3) . .
C3 C4 C5 116.9(3) . .
N5 C5 C4 114.0(3) . .
N5 C6 N6 109.9(3) . .
N4 C7 N6 113.9(3) . .
C1 N1 C2 103.2(2) . .
C1 N1 Cu1 128.7(2) . .
C2 N1 Cu1 128.0(2) . .
C2 N3 N2 102.2(2) . .
C1 N2 N3 109.8(3) . .
C1 N2 C3 128.7(3) . .
N3 N2 C3 121.4(2) . .
C6 N5 N4 110.1(2) . .
C6 N5 C5 128.1(3) . .
N4 N5 C5 121.7(3) . .
C7 N4 N5 102.9(3) . .
C6 N6 C7 103.1(3) . .
C6 N6 Cu2 128.3(2) . .
C7 N6 Cu2 128.4(2) . .
C8 N7 C9 102.6(3) . .
C8 N7 Cu1 125.2(2) . .
C9 N7 Cu1 127.7(2) . .
C8 N8 N9 110.7(3) . .
C8 N8 C10 128.9(3) . .
N9 N8 C10 120.3(3) . .
C9 N9 N8 102.0(3) . .
C13 N10 N11 110.4(3) . .
C13 N10 C12 129.8(3) . .
N11 N10 C12 119.8(3) . .
C14 N11 N10 102.2(3) . .
C13 N12 C14 102.0(3) . .
C13 N12 Cu2 127.9(2) . 2_655
C14 N12 Cu2 130.1(2) . 2_655
C21 O1 Cu1 109.36(19) . .
C22 O3 Cu1 125.6(2) . 2_545
O7 S1 O5 112.06(17) . .
O7 S1 O6 113.83(18) . .
O5 S1 O6 113.00(16) . .
O7 S1 C19 106.13(15) . .
O5 S1 C19 106.00(15) . .
O6 S1 C19 104.97(13) . .

loop_
_geom_bond_atom_site_label_1
_geom_bond_atom_site_label_2
_geom_bond_distance
_geom_bond_site_symmetry_2
Cu1 O1 1.969(2) .
Cu1 O3 1.980(2) 2
Cu1 N1 1.990(2) .
Cu1 N7 2.014(2) .
Cu1 O8 2.269(2) .
Cu2 N6 2.010(2) 3_665
Cu2 N6 2.010(2) .
Cu2 N12 2.060(3) 2_645
Cu2 N12 2.060(2) 4_575
Cu2 O9 2.357(2) 3_665
Cu2 O9 2.357(2) .
C17 C16 1.381(4) .
C17 C18 1.390(4) .
C17 C22 1.511(4) .
C18 C19 1.397(4) .
C19 C20 1.370(4) .
C19 S1 1.782(3) .
C20 C15 1.397(4) .
C15 C16 1.396(4) .
C15 C21 1.504(4) .
C21 O2 1.245(3) .
C21 O1 1.270(4) .
C22 O4 1.250(3) .
C22 O3 1.268(4) .
C8 N8 1.319(4) .
C8 N7 1.334(4) .
C9 N9 1.320(4) .
C9 N7 1.360(4) .
C10 N8 1.470(4) .
C10 C11 1.523(4) .
C11 C12 1.502(5) .
C12 N10 1.463(4) .
C13 N10 1.311(4) .
C13 N12 1.330(4) .
C14 N11 1.306(4) .
C14 N12 1.364(4) .
C1 N1 1.322(4) .
C1 N2 1.340(4) .
C2 N3 1.305(4) .
C2 N1 1.360(4) .
C3 N2 1.466(4) .
C3 C4 1.498(5) .
C4 C5 1.520(4) .
C5 N5 1.475(4) .
C6 N5 1.325(4) .
C6 N6 1.333(4) .
C7 N4 1.317(4) .
C7 N6 1.367(4) .
N3 N2 1.371(4) .
N5 N4 1.366(3) .
N8 N9 1.360(4) .
N10 N11 1.360(3) .
N12 Cu2 2.060(2) 2_655
O3 Cu1 1.980(2) 2_545
O5 S1 1.448(2) .
O6 S1 1.448(2) .
O7 S1 1.438(3) .
